data_7002740
loop_
_publ_author_name
'Basallote, Manuel G.'
'Bernhardt, Paul V.'
'Calvet, Teresa'
'Castillo, Carmen E.'
'Font-Bardia, Merc\`e'
'Mart\'inez, Manuel'
'Rodr\'iguez, Carlos'

_publ_section_title
;
 Mechanistic aspects of the chemistry of mononuclear CrIII complexes
 with pendant-arm macrocyclic ligands and formation of discrete
 CrIII/FeII and CrIII/FeII/CoIII cyano-bridged mixed valence compounds
;
_journal_issue 43
_journal_name_full 'Dalton Transactions'
_journal_page_first 9567
_journal_page_last 9577
_journal_paper_doi 10.1039/b909151c
_journal_year 2009
_chemical_formula_moiety 'C12 H29 Cl Cr N5, 2(Cl O4)'
_chemical_formula_sum 'C12 H29 Cl3 Cr N5 O8'
_chemical_formula_weight 529.75
_chemical_name_systematic
;
?
;
_space_group_IT_number 61
_symmetry_cell_setting orthorhombic
_symmetry_space_group_name_Hall '-P 2ac 2ab'
_symmetry_space_group_name_H-M 'P b c a'
_atom_sites_solution_hydrogens geom
_atom_sites_solution_primary direct
_atom_sites_solution_secondary difmap
_audit_creation_method SHELXL-97
_cell_angle_alpha 90.00
_cell_angle_beta 90.00
_cell_angle_gamma 90.00
_cell_formula_units_Z 8
_cell_length_a 13.225(5)
_cell_length_b 13.727(3)
_cell_length_c 23.329(7)
_cell_measurement_reflns_used 313
_cell_measurement_temperature 293(2)
_cell_measurement_theta_max 31
_cell_measurement_theta_min 3
_cell_volume 4235(2)
_computing_cell_refinement AUTOMAR
_computing_data_collection MARXDS
_computing_data_reduction MARSCALE
_computing_molecular_graphics 'ORTEP (Brueggermann and Smith, 1990)'
_computing_publication_material 'PLATON (Spek, 1990)'
_computing_structure_refinement 'SHELXL-97 (Sheldrick, 1997)'
_computing_structure_solution 'SHELXS-97 (Sheldrick, 1997)'
_diffrn_ambient_temperature 293(2)
_diffrn_measured_fraction_theta_full 0.997
_diffrn_measured_fraction_theta_max 0.863
_diffrn_measurement_device_type 'MAR345 with image plate detector'
_diffrn_measurement_method 'phi scan'
_diffrn_radiation_monochromator graphite
_diffrn_radiation_source 'fine-focus sealed tube'
_diffrn_radiation_type MoK\a
_diffrn_radiation_wavelength 0.71073
_diffrn_reflns_av_R_equivalents 0.0535
_diffrn_reflns_av_sigmaI/netI 0.0298
_diffrn_reflns_limit_h_max 19
_diffrn_reflns_limit_h_min -18
_diffrn_reflns_limit_k_max 20
_diffrn_reflns_limit_k_min -19
_diffrn_reflns_limit_l_max 33
_diffrn_reflns_limit_l_min -34
_diffrn_reflns_number 41669
_diffrn_reflns_theta_full 25.00
_diffrn_reflns_theta_max 32.41
_diffrn_reflns_theta_min 2.76
_diffrn_standards_number 0
_exptl_absorpt_coefficient_mu 0.969
_exptl_absorpt_correction_T_max 0.91
_exptl_absorpt_correction_T_min 0.89
_exptl_absorpt_correction_type empirical
_exptl_absorpt_process_details SADABS
_exptl_crystal_colour red
_exptl_crystal_density_diffrn 1.662
_exptl_crystal_density_method 'not measured'
_exptl_crystal_description prism
_exptl_crystal_F_000 2200
_exptl_crystal_size_max 0.2
_exptl_crystal_size_mid 0.1
_exptl_crystal_size_min 0.1
_refine_diff_density_max 0.552
_refine_diff_density_min -0.604
_refine_diff_density_rms 0.100
_refine_ls_extinction_coef 0.0043(8)
_refine_ls_extinction_expression Fc^*^=kFc[1+0.001xFc^2^\l^3^/sin(2\q)]^-1/4^
_refine_ls_extinction_method SHELXL
_refine_ls_goodness_of_fit_ref 1.187
_refine_ls_hydrogen_treatment constr
_refine_ls_matrix_type full
_refine_ls_number_parameters 299
_refine_ls_number_reflns 6564
_refine_ls_number_restraints 26
_refine_ls_restrained_S_all 1.268
_refine_ls_R_factor_all 0.0754
_refine_ls_R_factor_gt 0.0589
_refine_ls_shift/su_max 0.001
_refine_ls_shift/su_mean 0.000
_refine_ls_structure_factor_coef Fsqd
_refine_ls_weighting_details 'calc w=1/[\s^2^(Fo^2^)+(0.1044P)^2^+2.4045P] where P=(Fo^2^+2Fc^2^)/3'
_refine_ls_weighting_scheme calc
_refine_ls_wR_factor_gt 0.2052
_refine_ls_wR_factor_ref 0.2138
_reflns_number_gt 5157
_reflns_number_total 6564
_reflns_threshold_expression >2sigma(I)
_cod_data_source_file b909151c.txt
_cod_data_source_block mmmm95b
_cod_depositor_comments
;
The following automatic conversions were performed:
'_symmetry_cell_setting' value 'Orthorhombic' changed to 'orthorhombic'
according to '/home/saulius/struct/CIF-dictionaries/cif_core.dic'
dictionary named 'cif_core.dic' version 2.4.1 from 2010-06-29.

Automatic conversion script
Id: cif_fix_enum 1527 2010-12-29 10:47:43Z saulius 
;
_cod_original_sg_symbol_H-M Pbca
_cod_database_code 7002740

loop_
_symmetry_equiv_pos_as_xyz
'x, y, z'
'-x+1/2, -y, z+1/2'
'x+1/2, -y+1/2, -z'
'-x, y+1/2, -z+1/2'
'-x, -y, -z'
'x-1/2, y, -z-1/2'
'-x-1/2, y-1/2, z'
'x, -y-1/2, z-1/2'

loop_
_atom_site_label
_atom_site_type_symbol
_atom_site_fract_x
_atom_site_fract_y
_atom_site_fract_z
_atom_site_U_iso_or_equiv
_atom_site_adp_type
_atom_site_occupancy
_atom_site_symmetry_multiplicity
_atom_site_calc_flag
_atom_site_refinement_flags
_atom_site_disorder_assembly
_atom_site_disorder_group
Cr1 Cr 0.91375(4) 0.15627(3) 0.624158(19) 0.03329(16) Uani 1 1 d U . .
Cl1 Cl 0.82487(7) 0.28355(7) 0.66481(4) 0.0516(2) Uani 1 1 d U . .
N1 N 0.8433(2) 0.0591(2) 0.67938(12) 0.0391(5) Uani 1 1 d . . .
H1A H 0.8495 0.0859 0.7149 0.047 Uiso 1 1 calc R . .
N2 N 0.8182(2) 0.1340(2) 0.55487(12) 0.0452(6) Uani 1 1 d U . .
H2A H 0.8358 0.0751 0.5401 0.054 Uiso 1 1 calc R . .
N3 N 0.9870(2) 0.2431(2) 0.56491(12) 0.0446(6) Uani 1 1 d U . .
H3A H 1.0241 0.2031 0.5420 0.054 Uiso 1 1 calc R . .
N4 N 1.0213(2) 0.1624(2) 0.68944(13) 0.0465(6) Uani 1 1 d U . .
H4A H 0.9836 0.1702 0.7218 0.056 Uiso 1 1 calc R . .
N5 N 0.9972(2) 0.0343(2) 0.60338(12) 0.0394(5) Uani 1 1 d U . .
H5A H 0.9631 -0.0047 0.5792 0.047 Uiso 1 1 calc R . .
H5B H 1.0568 0.0507 0.5874 0.047 Uiso 1 1 calc R . .
C1 C 0.7288(3) 0.0454(3) 0.67009(17) 0.0538(8) Uani 1 1 d . . .
H1B H 0.6931 0.1016 0.6851 0.065 Uiso 1 1 calc R . .
H1C H 0.7062 -0.0115 0.6912 0.065 Uiso 1 1 calc R . .
C2 C 0.7018(4) 0.0324(4) 0.6048(2) 0.0688(11) Uani 1 1 d . . .
H2B H 0.7454 -0.0175 0.5887 0.083 Uiso 1 1 calc R . .
H2C H 0.6327 0.0092 0.6019 0.083 Uiso 1 1 calc R . .
C3 C 0.7125(4) 0.1274(4) 0.5674(2) 0.0643(10) Uani 1 1 d . . .
H3B H 0.6733 0.1222 0.5324 0.077 Uiso 1 1 calc R . .
H3C H 0.6899 0.1842 0.5886 0.077 Uiso 1 1 calc R . .
C4 C 0.8332(4) 0.2039(4) 0.5088(2) 0.0654(11) Uani 1 1 d . . .
H4B H 0.7685 0.2311 0.4974 0.078 Uiso 1 1 calc R . .
H4C H 0.8622 0.1712 0.4758 0.078 Uiso 1 1 calc R . .
C5 C 0.9041(4) 0.2862(3) 0.5284(2) 0.0617(10) Uani 1 1 d . . .
H5C H 0.9332 0.3185 0.4953 0.074 Uiso 1 1 calc R . .
H5D H 0.8664 0.3340 0.5504 0.074 Uiso 1 1 calc R . .
C6 C 1.0607(4) 0.3187(4) 0.5911(2) 0.0701(12) Uani 1 1 d U . .
H6A H 1.0962 0.3524 0.5605 0.084 Uiso 1 1 calc R . .
H6B H 1.0228 0.3666 0.6128 0.084 Uiso 1 1 calc R . .
C7 C 1.1353(4) 0.2699(4) 0.6293(2) 0.0712(12) Uani 1 1 d . . .
H7A H 1.1945 0.3112 0.6327 0.085 Uiso 1 1 calc R . .
H7B H 1.1564 0.2093 0.6115 0.085 Uiso 1 1 calc R . .
C8 C 1.0936(4) 0.2473(4) 0.6910(2) 0.0682(11) Uani 1 1 d . . .
H8A H 1.1495 0.2322 0.7164 0.082 Uiso 1 1 calc R . .
H8B H 1.0591 0.3043 0.7059 0.082 Uiso 1 1 calc R . .
C9 C 1.0662(3) 0.0651(3) 0.69639(16) 0.0498(8) Uani 1 1 d . . .
H9A H 1.0624 0.0461 0.7364 0.060 Uiso 1 1 calc R . .
H9B H 1.1370 0.0676 0.6856 0.060 Uiso 1 1 calc R . .
C10 C 1.0116(3) -0.0124(3) 0.65923(16) 0.0477(7) Uani 1 1 d . . .
C11 C 0.9001(3) -0.0310(3) 0.68155(16) 0.0491(7) Uani 1 1 d . . .
H11A H 0.8674 -0.0798 0.6578 0.059 Uiso 1 1 calc R . .
H11B H 0.9021 -0.0551 0.7206 0.059 Uiso 1 1 calc R . .
C12 C 1.0657(4) -0.1112(4) 0.6582(2) 0.0703(12) Uani 1 1 d . . .
H12A H 1.0275 -0.1563 0.6354 0.105 Uiso 1 1 calc R . .
H12B H 1.0717 -0.1357 0.6966 0.105 Uiso 1 1 calc R . .
H12C H 1.1319 -0.1034 0.6419 0.105 Uiso 1 1 calc R . .
Cl2 Cl 1.10156(10) -0.40018(10) 0.65997(6) 0.0736(3) Uani 1 1 d D . .
O1 O 1.1338(5) -0.3816(5) 0.6004(2) 0.0664(15) Uani 0.50 1 d PD A 1
O2 O 1.0850(6) -0.5058(4) 0.6730(3) 0.0671(16) Uani 0.50 1 d PD A 1
O3 O 1.1766(5) -0.3554(5) 0.7020(3) 0.0606(17) Uani 0.50 1 d PD A 1
O4 O 0.9987(4) -0.3454(4) 0.6716(3) 0.0655(15) Uani 0.50 1 d PD A 1
O1' O 1.0288(5) -0.4775(4) 0.6795(3) 0.0630(15) Uani 0.50 1 d PD A 2
O2' O 1.1950(4) -0.4512(5) 0.6362(3) 0.0722(17) Uani 0.50 1 d PD A 2
O3' O 1.0549(5) -0.3416(4) 0.6127(2) 0.0659(15) Uani 0.50 1 d PD A 2
O4' O 1.1322(5) -0.3361(5) 0.7082(3) 0.0582(16) Uani 0.50 1 d PD A 2
Cl3 Cl 1.12205(10) 0.10516(9) 0.48415(5) 0.0693(3) Uani 1 1 d . . .
O5 O 1.1254(4) 0.0939(4) 0.4202(2) 0.1066(15) Uani 1 1 d . . .
O6 O 1.1747(4) 0.0197(4) 0.5110(2) 0.1110(16) Uani 1 1 d . . .
O7 O 1.1719(4) 0.1975(4) 0.5008(2) 0.1095(15) Uani 1 1 d . . .
O8 O 1.0125(5) 0.1057(4) 0.5037(2) 0.1121(16) Uani 1 1 d . . .

loop_
_atom_site_aniso_label
_atom_site_aniso_U_11
_atom_site_aniso_U_22
_atom_site_aniso_U_33
_atom_site_aniso_U_23
_atom_site_aniso_U_13
_atom_site_aniso_U_12
Cr1 0.0342(3) 0.0321(3) 0.0336(3) -0.00065(15) 0.00086(16) 0.00034(16)
Cl1 0.0551(5) 0.0464(4) 0.0535(5) -0.0027(3) 0.0032(3) 0.0042(3)
N1 0.0419(13) 0.0383(12) 0.0370(12) -0.0014(10) 0.0024(10) -0.0008(10)
N2 0.0466(15) 0.0463(14) 0.0428(13) -0.0039(11) -0.0046(9) 0.0020(11)
N3 0.0480(14) 0.0422(13) 0.0436(13) 0.0035(9) 0.0080(10) 0.0005(10)
N4 0.0470(15) 0.0512(16) 0.0414(13) -0.0009(11) -0.0048(9) -0.0027(12)
N5 0.0399(13) 0.0381(12) 0.0400(13) -0.0028(10) 0.0007(10) 0.0005(10)
C1 0.053(2) 0.054(2) 0.055(2) -0.0018(16) 0.0031(15) -0.0018(16)
C2 0.066(3) 0.069(3) 0.072(3) -0.007(2) 0.001(2) 0.002(2)
C3 0.055(2) 0.073(3) 0.064(2) -0.006(2) -0.0028(19) 0.002(2)
C4 0.069(3) 0.066(3) 0.061(2) 0.003(2) -0.0036(19) 0.005(2)
C5 0.070(3) 0.058(2) 0.057(2) 0.0027(18) -0.0008(18) -0.0006(19)
C6 0.073(3) 0.066(3) 0.071(3) -0.005(2) 0.006(2) -0.015(2)
C7 0.066(3) 0.072(3) 0.076(3) -0.009(2) 0.002(2) -0.005(2)
C8 0.069(3) 0.067(3) 0.068(3) -0.004(2) -0.003(2) -0.009(2)
C9 0.0475(18) 0.0532(19) 0.0488(18) -0.0011(15) -0.0015(14) 0.0010(15)
C10 0.0479(18) 0.0464(18) 0.0487(18) -0.0002(13) -0.0008(14) 0.0030(14)
C11 0.0521(19) 0.0474(18) 0.0477(18) 0.0010(14) 0.0036(14) -0.0005(14)
C12 0.072(3) 0.064(3) 0.075(3) -0.002(2) -0.005(2) 0.008(2)
Cl2 0.0758(8) 0.0777(8) 0.0671(7) 0.0014(5) -0.0029(5) -0.0071(6)
O1 0.070(4) 0.076(4) 0.053(3) 0.005(3) -0.006(3) -0.004(3)
O2 0.071(4) 0.063(4) 0.068(4) 0.000(3) 0.009(3) 0.003(3)
O3 0.053(4) 0.069(4) 0.060(4) 0.007(3) 0.002(3) -0.002(3)
O4 0.062(4) 0.069(4) 0.065(4) 0.001(3) -0.002(3) -0.004(3)
O1' 0.059(4) 0.064(4) 0.067(4) 0.002(3) 0.002(3) -0.007(3)
O2' 0.062(4) 0.084(5) 0.071(4) -0.011(3) 0.000(3) 0.001(3)
O3' 0.075(4) 0.061(4) 0.062(3) -0.003(3) -0.003(3) -0.002(3)
O4' 0.051(4) 0.061(4) 0.062(4) 0.002(3) -0.002(3) 0.001(3)
Cl3 0.0670(7) 0.0703(7) 0.0706(7) -0.0099(5) 0.0058(5) -0.0032(5)
O5 0.103(3) 0.107(4) 0.110(4) -0.001(3) -0.002(3) 0.008(3)
O6 0.108(4) 0.118(4) 0.108(4) -0.006(3) 0.000(3) 0.007(3)
O7 0.110(4) 0.109(4) 0.110(4) -0.008(3) 0.001(3) 0.000(3)
O8 0.111(4) 0.120(4) 0.105(3) 0.003(3) 0.000(3) -0.005(3)

loop_
_atom_type_symbol
_atom_type_description
_atom_type_scat_dispersion_real
_atom_type_scat_dispersion_imag
_atom_type_scat_source
C C 0.0033 0.0016 'International Tables Vol C Tables 4.2.6.8 and 6.1.1.4'
H H 0.0000 0.0000 'International Tables Vol C Tables 4.2.6.8 and 6.1.1.4'
Cl Cl 0.1484 0.1585 'International Tables Vol C Tables 4.2.6.8 and 6.1.1.4'
Cr Cr 0.3209 0.6236 'International Tables Vol C Tables 4.2.6.8 and 6.1.1.4'
N N 0.0061 0.0033 'International Tables Vol C Tables 4.2.6.8 and 6.1.1.4'
O O 0.0106 0.0060 'International Tables Vol C Tables 4.2.6.8 and 6.1.1.4'

loop_
_geom_angle_atom_site_label_1
_geom_angle_atom_site_label_2
_geom_angle_atom_site_label_3
_geom_angle
_geom_angle_site_symmetry_1
_geom_angle_site_symmetry_3
_geom_angle_publ_flag
N5 Cr1 N3 93.46(11) . . ?
N5 Cr1 N2 91.32(12) . . ?
N3 Cr1 N2 81.33(13) . . ?
N5 Cr1 N1 82.21(11) . . ?
N3 Cr1 N1 175.20(11) . . ?
N2 Cr1 N1 96.65(12) . . ?
N5 Cr1 N4 80.77(12) . . ?
N3 Cr1 N4 98.37(12) . . ?
N2 Cr1 N4 172.07(12) . . ?
N1 Cr1 N4 83.03(12) . . ?
N5 Cr1 Cl1 169.33(8) . . ?
N3 Cr1 Cl1 94.40(9) . . ?
N2 Cr1 Cl1 96.98(9) . . ?
N1 Cr1 Cl1 90.16(8) . . ?
N4 Cr1 Cl1 90.95(9) . . ?
C11 N1 C1 114.2(3) . . ?
C11 N1 Cr1 109.8(2) . . ?
C1 N1 Cr1 115.6(2) . . ?
C11 N1 H1A 105.4 . . ?
C1 N1 H1A 105.4 . . ?
Cr1 N1 H1A 105.4 . . ?
C3 N2 C4 109.0(3) . . ?
C3 N2 Cr1 116.4(3) . . ?
C4 N2 Cr1 113.4(3) . . ?
C3 N2 H2A 105.7 . . ?
C4 N2 H2A 105.7 . . ?
Cr1 N2 H2A 105.7 . . ?
C5 N3 C6 114.7(3) . . ?
C5 N3 Cr1 105.2(2) . . ?
C6 N3 Cr1 114.7(3) . . ?
C5 N3 H3A 107.3 . . ?
C6 N3 H3A 107.3 . . ?
Cr1 N3 H3A 107.3 . . ?
C9 N4 C8 116.3(3) . . ?
C9 N4 Cr1 108.6(2) . . ?
C8 N4 Cr1 118.8(3) . . ?
C9 N4 H4A 103.7 . . ?
C8 N4 H4A 103.7 . . ?
Cr1 N4 H4A 103.7 . . ?
C10 N5 Cr1 102.5(2) . . ?
C10 N5 H5A 111.3 . . ?
Cr1 N5 H5A 111.3 . . ?
C10 N5 H5B 111.3 . . ?
Cr1 N5 H5B 111.3 . . ?
H5A N5 H5B 109.2 . . ?
N1 C1 C2 111.9(3) . . ?
N1 C1 H1B 109.2 . . ?
C2 C1 H1B 109.2 . . ?
N1 C1 H1C 109.2 . . ?
C2 C1 H1C 109.2 . . ?
H1B C1 H1C 107.9 . . ?
C3 C2 C1 114.9(4) . . ?
C3 C2 H2B 108.5 . . ?
C1 C2 H2B 108.5 . . ?
C3 C2 H2C 108.5 . . ?
C1 C2 H2C 108.5 . . ?
H2B C2 H2C 107.5 . . ?
N2 C3 C2 104.7(4) . . ?
N2 C3 H3B 110.8 . . ?
C2 C3 H3B 110.8 . . ?
N2 C3 H3C 110.8 . . ?
C2 C3 H3C 110.8 . . ?
H3B C3 H3C 108.9 . . ?
N2 C4 C5 110.3(4) . . ?
N2 C4 H4B 109.6 . . ?
C5 C4 H4B 109.6 . . ?
N2 C4 H4C 109.6 . . ?
C5 C4 H4C 109.6 . . ?
H4B C4 H4C 108.1 . . ?
N3 C5 C4 108.9(3) . . ?
N3 C5 H5C 109.9 . . ?
C4 C5 H5C 109.9 . . ?
N3 C5 H5D 109.9 . . ?
C4 C5 H5D 109.9 . . ?
H5C C5 H5D 108.3 . . ?
C7 C6 N3 110.6(4) . . ?
C7 C6 H6A 109.5 . . ?
N3 C6 H6A 109.5 . . ?
C7 C6 H6B 109.5 . . ?
N3 C6 H6B 109.5 . . ?
H6A C6 H6B 108.1 . . ?
C6 C7 C8 113.9(4) . . ?
C6 C7 H7A 108.8 . . ?
C8 C7 H7A 108.8 . . ?
C6 C7 H7B 108.8 . . ?
C8 C7 H7B 108.8 . . ?
H7A C7 H7B 107.7 . . ?
N4 C8 C7 110.7(4) . . ?
N4 C8 H8A 109.5 . . ?
C7 C8 H8A 109.5 . . ?
N4 C8 H8B 109.5 . . ?
C7 C8 H8B 109.5 . . ?
H8A C8 H8B 108.1 . . ?
N4 C9 C10 111.9(3) . . ?
N4 C9 H9A 109.2 . . ?
C10 C9 H9A 109.2 . . ?
N4 C9 H9B 109.2 . . ?
C10 C9 H9B 109.2 . . ?
H9A C9 H9B 107.9 . . ?
N5 C10 C12 115.7(3) . . ?
N5 C10 C9 104.9(3) . . ?
C12 C10 C9 113.5(3) . . ?
N5 C10 C11 104.0(3) . . ?
C12 C10 C11 107.3(3) . . ?
C9 C10 C11 111.1(3) . . ?
N1 C11 C10 109.5(3) . . ?
N1 C11 H11A 109.8 . . ?
C10 C11 H11A 109.8 . . ?
N1 C11 H11B 109.8 . . ?
C10 C11 H11B 109.8 . . ?
H11A C11 H11B 108.2 . . ?
C10 C12 H12A 109.5 . . ?
C10 C12 H12B 109.5 . . ?
H12A C12 H12B 109.5 . . ?
C10 C12 H12C 109.5 . . ?
H12A C12 H12C 109.5 . . ?
H12B C12 H12C 109.5 . . ?
O1 Cl2 O4' 122.2(4) . . ?
O1 Cl2 O2 113.7(4) . . ?
O4' Cl2 O2 117.3(4) . . ?
O1 Cl2 O3' 48.2(4) . . ?
O4' Cl2 O3' 110.6(4) . . ?
O2 Cl2 O3' 127.6(4) . . ?
O1 Cl2 O1' 126.3(4) . . ?
O4' Cl2 O1' 111.3(4) . . ?
O2 Cl2 O1' 33.0(3) . . ?
O3' Cl2 O1' 109.8(4) . . ?
O1 Cl2 O2' 60.2(4) . . ?
O4' Cl2 O2' 109.1(4) . . ?
O2 Cl2 O2' 75.4(4) . . ?
O3' Cl2 O2' 108.2(4) . . ?
O1' Cl2 O2' 107.8(4) . . ?
O1 Cl2 O3 110.4(4) . . ?
O4' Cl2 O3 25.3(3) . . ?
O2 Cl2 O3 110.7(4) . . ?
O3' Cl2 O3 121.7(4) . . ?
O1' Cl2 O3 120.4(4) . . ?
O2' Cl2 O3 83.8(4) . . ?
O1 Cl2 O4 109.2(3) . . ?
O4' Cl2 O4 79.8(3) . . ?
O2 Cl2 O4 107.5(4) . . ?
O3' Cl2 O4 61.1(4) . . ?
O1' Cl2 O4 74.5(4) . . ?
O2' Cl2 O4 168.6(4) . . ?
O3 Cl2 O4 104.9(3) . . ?
O7 Cl3 O5 109.7(3) . . ?
O7 Cl3 O6 110.7(3) . . ?
O5 Cl3 O6 108.7(3) . . ?
O7 Cl3 O8 110.0(3) . . ?
O5 Cl3 O8 109.1(3) . . ?
O6 Cl3 O8 108.7(3) . . ?

loop_
_geom_bond_atom_site_label_1
_geom_bond_atom_site_label_2
_geom_bond_distance
_geom_bond_site_symmetry_2
_geom_bond_publ_flag
Cr1 N5 2.062(3) . ?
Cr1 N3 2.066(3) . ?
Cr1 N2 2.074(3) . ?
Cr1 N1 2.075(3) . ?
Cr1 N4 2.086(3) . ?
Cr1 Cl1 2.3095(11) . ?
N1 C11 1.448(5) . ?
N1 C1 1.542(5) . ?
N1 H1A 0.9100 . ?
N2 C3 1.431(6) . ?
N2 C4 1.455(6) . ?
N2 H2A 0.9100 . ?
N3 C5 1.508(5) . ?
N3 C6 1.550(6) . ?
N3 H3A 0.9100 . ?
N4 C9 1.471(5) . ?
N4 C8 1.507(6) . ?
N4 H4A 0.9100 . ?
N5 C10 1.465(5) . ?
N5 H5A 0.9000 . ?
N5 H5B 0.9000 . ?
C1 C2 1.576(6) . ?
C1 H1B 0.9700 . ?
C1 H1C 0.9700 . ?
C2 C3 1.576(7) . ?
C2 H2B 0.9700 . ?
C2 H2C 0.9700 . ?
C3 H3B 0.9700 . ?
C3 H3C 0.9700 . ?
C4 C5 1.539(7) . ?
C4 H4B 0.9700 . ?
C4 H4C 0.9700 . ?
C5 H5C 0.9700 . ?
C5 H5D 0.9700 . ?
C6 C7 1.489(8) . ?
C6 H6A 0.9700 . ?
C6 H6B 0.9700 . ?
C7 C8 1.574(7) . ?
C7 H7A 0.9700 . ?
C7 H7B 0.9700 . ?
C8 H8A 0.9700 . ?
C8 H8B 0.9700 . ?
C9 C10 1.550(5) . ?
C9 H9A 0.9700 . ?
C9 H9B 0.9700 . ?
C10 C12 1.534(6) . ?
C10 C11 1.585(5) . ?
C11 H11A 0.9700 . ?
C11 H11B 0.9700 . ?
C12 H12A 0.9600 . ?
C12 H12B 0.9600 . ?
C12 H12C 0.9600 . ?
Cl2 O1 1.476(5) . ?
Cl2 O4' 1.484(5) . ?
Cl2 O2 1.497(6) . ?
Cl2 O3' 1.499(5) . ?
Cl2 O1' 1.504(5) . ?
Cl2 O2' 1.524(5) . ?
Cl2 O3 1.525(6) . ?
Cl2 O4 1.578(6) . ?
Cl3 O7 1.481(6) . ?
Cl3 O5 1.501(6) . ?
Cl3 O6 1.501(6) . ?
Cl3 O8 1.519(6) . ?
